data_4506948
loop_
_publ_author_name
'Mali, Sachitanand M.'
'Schneider, Tobias F.'
'Bandyopadhyay, Anupam'
'Jadhav, Sandip V.'
'Werz, Daniel B.'
'Gopi, Hosahudya N.'

_publ_section_title
;
 Thiazole--Carbonyl Interactions: A Case Study Using Phenylalanine
 Thiazole Cyclic Tripeptides
;
_journal_issue 11
_journal_name_full 'Crystal Growth &amp; Design'
_journal_page_first 5643
_journal_paper_doi 10.1021/cg301147s
_journal_volume 12
_journal_year 2012
_chemical_absolute_configuration syn
_chemical_compound_source Synthesis
_chemical_formula_sum 'C43 H38 N6 O3 S3'
_chemical_formula_weight 782.99
_chemical_name_common 'Cyclic Thiazole Peptide'
_chemical_name_systematic 'Tricyclic Phenylalanine Thiazole Peptide'
_space_group_IT_number 1
_symmetry_cell_setting triclinic
_symmetry_Int_Tables_number 1
_symmetry_space_group_name_Hall 'P 1'
_symmetry_space_group_name_H-M 'P 1'
_atom_sites_solution_hydrogens geom
_atom_sites_solution_primary direct
_atom_sites_solution_secondary difmap
_audit_creation_method SHELXL-97
_cell_angle_alpha 74.361(2)
_cell_angle_beta 85.392(3)
_cell_angle_gamma 60.480(2)
_cell_formula_units_Z 2
_cell_length_a 12.3387(16)
_cell_length_b 12.3708(16)
_cell_length_c 15.603(2)
_cell_measurement_reflns_used 9929
_cell_measurement_temperature 100(2)
_cell_measurement_theta_max 28.26
_cell_measurement_theta_min 2.60
_cell_volume 1991.8(4)
_computing_structure_refinement 'SHELXL-97 (Sheldrick, 2008)'
_computing_structure_solution 'SHELXS-97 (Sheldrick, 2008)'
_diffrn_ambient_pressure 101.325
_diffrn_ambient_temperature 100(2)
_diffrn_measured_fraction_theta_full 0.983
_diffrn_measured_fraction_theta_max 0.983
_diffrn_radiation_monochromator graphite
_diffrn_radiation_probe x-ray
_diffrn_radiation_type MoK\a
_diffrn_radiation_wavelength 0.71073
_diffrn_reflns_av_R_equivalents 0.0341
_diffrn_reflns_av_sigmaI/netI 0.0625
_diffrn_reflns_limit_h_max 16
_diffrn_reflns_limit_h_min -16
_diffrn_reflns_limit_k_max 15
_diffrn_reflns_limit_k_min -16
_diffrn_reflns_limit_l_max 20
_diffrn_reflns_limit_l_min -20
_diffrn_reflns_number 35717
_diffrn_reflns_theta_full 28.28
_diffrn_reflns_theta_max 28.28
_diffrn_reflns_theta_min 1.36
_diffrn_source 'fine-focus sealed tube'
_diffrn_source_type 'Graphite Monochromator'
_exptl_absorpt_coefficient_mu 0.228
_exptl_absorpt_correction_T_max 0.919
_exptl_absorpt_correction_T_min 0.902
_exptl_absorpt_correction_type multi-scan
_exptl_absorpt_process_details SADABS
_exptl_crystal_colour Colorless
_exptl_crystal_density_diffrn 1.235
_exptl_crystal_density_method 'not measured'
_exptl_crystal_description 'Square Block'
_exptl_crystal_F_000 778
_exptl_crystal_recrystallization_method Toluene
_exptl_crystal_size_max 0.45
_exptl_crystal_size_mid 0.40
_exptl_crystal_size_min 0.37
_refine_diff_density_max 0.345
_refine_diff_density_min -0.298
_refine_diff_density_rms 0.060
_refine_ls_abs_structure_details 'Flack H D (1983), Acta Cryst. A39, 876-881'
_refine_ls_abs_structure_Flack -0.02(4)
_refine_ls_extinction_method none
_refine_ls_goodness_of_fit_ref 1.014
_refine_ls_hydrogen_treatment constr
_refine_ls_matrix_type full
_refine_ls_number_parameters 993
_refine_ls_number_reflns 15268
_refine_ls_number_restraints 3
_refine_ls_restrained_S_all 1.014
_refine_ls_R_factor_all 0.0639
_refine_ls_R_factor_gt 0.0467
_refine_ls_shift/su_max 0.028
_refine_ls_shift/su_mean 0.003
_refine_ls_structure_factor_coef Fsqd
_refine_ls_weighting_details 'calc w=1/[\s^2^(Fo^2^)+(0.0508P)^2^+0.7350P] where P=(Fo^2^+2Fc^2^)/3'
_refine_ls_weighting_scheme calc
_refine_ls_wR_factor_gt 0.1020
_refine_ls_wR_factor_ref 0.1095
_reflns_number_gt 12708
_reflns_number_total 15268
_reflns_threshold_expression >2sigma(I)
_cod_data_source_file cg301147s_si_002.cif
_cod_data_source_block anu_toluthz
_cod_database_code 4506948

loop_
_symmetry_equiv_pos_as_xyz
'x, y, z'

loop_
_atom_site_label
_atom_site_type_symbol
_atom_site_fract_x
_atom_site_fract_y
_atom_site_fract_z
_atom_site_U_iso_or_equiv
_atom_site_adp_type
_atom_site_occupancy
_atom_site_symmetry_multiplicity
_atom_site_calc_flag
_atom_site_refinement_flags
S1 S 0.19953(7) 0.63625(7) 0.79217(6) 0.02227(18) Uani 1 1 d .
S2 S 0.52892(6) -0.19952(7) 0.84474(6) 0.02029(17) Uani 1 1 d .
S3 S 1.01587(6) 0.12650(7) 0.79775(6) 0.02301(18) Uani 1 1 d .
S4 S 0.29525(7) 0.67485(7) 0.01040(6) 0.02299(18) Uani 1 1 d .
S5 S 0.59927(7) 1.19023(7) -0.01054(6) 0.02517(19) Uani 1 1 d .
S6 S 1.09315(6) 0.36755(7) -0.00072(6) 0.02204(18) Uani 1 1 d .
O1 O 0.14504(19) 0.2973(2) 0.79752(17) 0.0258(5) Uani 1 1 d .
O2 O 0.91588(19) -0.2374(2) 0.79118(16) 0.0243(5) Uani 1 1 d .
O3 O 0.6916(2) 0.5094(2) 0.82812(17) 0.0251(5) Uani 1 1 d .
O4 O 0.22602(19) 1.0770(2) -0.00050(17) 0.0276(5) Uani 1 1 d .
O5 O 0.9880(2) 0.8578(2) -0.01965(17) 0.0260(5) Uani 1 1 d .
O6 O 0.7562(2) 0.3007(2) 0.03132(17) 0.0274(5) Uani 1 1 d .
N1 N 0.5746(2) 0.4364(2) 0.78427(19) 0.0189(6) Uani 1 1 d .
H1A H 0.5744 0.3725 0.7723 0.023 Uiso 1 1 calc R
N2 N 0.3698(2) 0.4074(2) 0.78806(19) 0.0185(6) Uani 1 1 d .
N3 N 0.3564(2) 0.1863(2) 0.79665(18) 0.0194(6) Uani 1 1 d .
H3 H 0.4250 0.1872 0.8007 0.023 Uiso 1 1 calc R
N4 N 0.5876(2) -0.0209(2) 0.79931(17) 0.0166(5) Uani 1 1 d .
N5 N 0.8044(2) -0.0187(2) 0.76702(19) 0.0222(6) Uani 1 1 d .
H5A H 0.7338 0.0449 0.7733 0.027 Uiso 1 1 calc R
N6 N 0.7817(2) 0.2163(2) 0.76692(18) 0.0191(6) Uani 1 1 d .
N7 N 0.6582(2) 0.5039(2) 0.0479(2) 0.0235(6) Uani 1 1 d .
H7A H 0.6616 0.5741 0.0376 0.028 Uiso 1 1 calc R
N8 N 0.4468(2) 0.7368(2) 0.05775(18) 0.0191(6) Uani 1 1 d .
N9 N 0.4320(2) 0.9712(2) 0.04071(19) 0.0214(6) Uani 1 1 d .
H9 H 0.4985 0.8975 0.0565 0.026 Uiso 1 1 calc R
N10 N 0.6621(2) 0.9530(3) 0.01333(18) 0.0189(6) Uani 1 1 d .
N11 N 0.8896(2) 0.7382(2) 0.00725(18) 0.0178(5) Uani 1 1 d .
H11 H 0.8193 0.7395 0.0072 0.021 Uiso 1 1 calc R
N12 N 0.8658(2) 0.5264(2) 0.01792(18) 0.0184(6) Uani 1 1 d .
C1 C 0.4575(3) 0.5524(3) 0.7819(2) 0.0193(7) Uani 1 1 d .
H1 H 0.4579 0.5809 0.8346 0.023 Uiso 1 1 calc R
C2 C 0.4390(3) 0.6629(3) 0.6976(2) 0.0228(7) Uani 1 1 d .
H2A H 0.3555 0.7349 0.6955 0.027 Uiso 1 1 calc R
H2B H 0.4976 0.6919 0.7032 0.027 Uiso 1 1 calc R
C3 C 0.4565(3) 0.6263(3) 0.6116(2) 0.0267(8) Uani 1 1 d .
C4 C 0.5692(3) 0.5915(4) 0.5713(3) 0.0346(9) Uani 1 1 d .
H4 H 0.6334 0.5921 0.5982 0.041 Uiso 1 1 calc R
C5 C 0.5887(4) 0.5562(5) 0.4925(3) 0.0472(11) Uani 1 1 d .
H5 H 0.6650 0.5335 0.4669 0.057 Uiso 1 1 calc R
C6 C 0.4942(5) 0.5546(5) 0.4516(3) 0.0501(11) Uani 1 1 d .
H6 H 0.5068 0.5306 0.3984 0.060 Uiso 1 1 calc R
C7 C 0.3810(4) 0.5888(4) 0.4902(3) 0.0444(10) Uani 1 1 d .
H7 H 0.3173 0.5879 0.4629 0.053 Uiso 1 1 calc R
C8 C 0.3625(3) 0.6238(3) 0.5681(3) 0.0317(8) Uani 1 1 d .
H8 H 0.2857 0.6466 0.5931 0.038 Uiso 1 1 calc R
C9 C 0.3537(3) 0.5217(3) 0.7872(2) 0.0178(6) Uani 1 1 d .
C10 C 0.1541(3) 0.5250(3) 0.7941(2) 0.0202(7) Uani 1 1 d .
H10 H 0.0721 0.5412 0.7962 0.024 Uiso 1 1 calc R
C11 C 0.2542(3) 0.4109(3) 0.7922(2) 0.0192(7) Uani 1 1 d .
C12 C 0.2462(3) 0.2942(3) 0.7949(2) 0.0202(7) Uani 1 1 d .
C13 C 0.3600(3) 0.0684(3) 0.7918(2) 0.0185(7) Uani 1 1 d .
H13 H 0.3061 0.0499 0.8359 0.022 Uiso 1 1 calc R
C14 C 0.3154(3) 0.0798(3) 0.6978(2) 0.0242(7) Uani 1 1 d .
H14A H 0.3136 0.0020 0.6989 0.029 Uiso 1 1 calc R
H14B H 0.2311 0.1515 0.6831 0.029 Uiso 1 1 calc R
C15 C 0.3988(3) 0.1000(4) 0.6265(2) 0.0282(8) Uani 1 1 d .
C16 C 0.3785(4) 0.2226(4) 0.5855(3) 0.0450(10) Uani 1 1 d .
H16 H 0.3111 0.2929 0.6003 0.054 Uiso 1 1 calc R
C17 C 0.4567(6) 0.2423(6) 0.5231(3) 0.0683(16) Uani 1 1 d .
H17 H 0.4398 0.3257 0.4937 0.082 Uiso 1 1 calc R
C18 C 0.5602(6) 0.1383(7) 0.5044(3) 0.0751(18) Uani 1 1 d .
H18 H 0.6161 0.1514 0.4653 0.090 Uiso 1 1 calc R
C19 C 0.5821(4) 0.0126(6) 0.5438(3) 0.0612(15) Uani 1 1 d .
H19 H 0.6499 -0.0577 0.5294 0.073 Uiso 1 1 calc R
C20 C 0.4999(3) -0.0041(4) 0.6047(3) 0.0391(9) Uani 1 1 d .
H20 H 0.5129 -0.0868 0.6315 0.047 Uiso 1 1 calc R
C21 C 0.4918(3) -0.0392(3) 0.8145(2) 0.0185(7) Uani 1 1 d .
C22 C 0.6840(3) -0.2452(3) 0.8354(2) 0.0188(6) Uani 1 1 d .
H22 H 0.7489 -0.3296 0.8450 0.023 Uiso 1 1 calc R
C23 C 0.6969(3) -0.1377(3) 0.8115(2) 0.0177(6) Uani 1 1 d .
C24 C 0.8169(3) -0.1380(3) 0.7898(2) 0.0169(6) Uani 1 1 d .
C25 C 0.9045(3) 0.0071(3) 0.7326(2) 0.0201(7) Uani 1 1 d .
H25 H 0.9851 -0.0693 0.7557 0.024 Uiso 1 1 calc R
C26 C 0.8957(3) 0.0403(3) 0.6301(2) 0.0251(7) Uani 1 1 d .
H26A H 0.8967 -0.0297 0.6125 0.030 Uiso 1 1 calc R
H26B H 0.8161 0.1168 0.6083 0.030 Uiso 1 1 calc R
C27 C 0.9984(3) 0.0636(3) 0.5847(2) 0.0236(7) Uani 1 1 d .
C28 C 1.1160(3) -0.0393(3) 0.5825(2) 0.0254(7) Uani 1 1 d .
H28 H 1.1322 -0.1228 0.6105 0.030 Uiso 1 1 calc R
C29 C 1.2105(3) -0.0195(4) 0.5389(2) 0.0306(8) Uani 1 1 d .
H29 H 1.2883 -0.0899 0.5373 0.037 Uiso 1 1 calc R
C30 C 1.1895(3) 0.1031(4) 0.4983(2) 0.0318(8) Uani 1 1 d .
H30 H 1.2521 0.1161 0.4683 0.038 Uiso 1 1 calc R
C31 C 1.0741(4) 0.2066(4) 0.5027(3) 0.0364(9) Uani 1 1 d .
H31 H 1.0594 0.2901 0.4768 0.044 Uiso 1 1 calc R
C32 C 0.9796(3) 0.1866(4) 0.5457(3) 0.0336(9) Uani 1 1 d .
H32 H 0.9024 0.2572 0.5483 0.040 Uiso 1 1 calc R
C33 C 0.8903(3) 0.1178(3) 0.7644(2) 0.0177(6) Uani 1 1 d .
C34 C 0.9149(3) 0.2733(3) 0.8165(2) 0.0228(7) Uani 1 1 d .
H34 H 0.9378 0.3236 0.8368 0.027 Uiso 1 1 calc R
C35 C 0.7952(3) 0.3047(3) 0.7968(2) 0.0182(6) Uani 1 1 d .
C36 C 0.6849(3) 0.4257(3) 0.8049(2) 0.0176(6) Uani 1 1 d .
C37 C 0.5453(3) 0.5034(3) 0.0823(2) 0.0233(7) Uani 1 1 d .
H37 H 0.5309 0.4459 0.0582 0.028 Uiso 1 1 calc R
C38 C 0.5634(3) 0.4533(3) 0.1852(2) 0.0267(8) Uani 1 1 d .
H38A H 0.6379 0.3694 0.2009 0.032 Uiso 1 1 calc R
H38B H 0.5774 0.5111 0.2083 0.032 Uiso 1 1 calc R
C39 C 0.4558(3) 0.4418(3) 0.2304(2) 0.0247(7) Uani 1 1 d .
C40 C 0.4528(3) 0.3269(4) 0.2496(3) 0.0315(8) Uani 1 1 d .
H40 H 0.5175 0.2568 0.2328 0.038 Uiso 1 1 calc R
C41 C 0.3551(4) 0.3142(4) 0.2937(3) 0.0381(9) Uani 1 1 d .
H41 H 0.3550 0.2364 0.3060 0.046 Uiso 1 1 calc R
C42 C 0.2588(4) 0.4173(4) 0.3188(3) 0.0380(10) Uani 1 1 d .
H42 H 0.1940 0.4089 0.3489 0.046 Uiso 1 1 calc R
C43 C 0.2584(3) 0.5332(4) 0.2994(3) 0.0365(9) Uani 1 1 d .
H43 H 0.1928 0.6033 0.3156 0.044 Uiso 1 1 calc R
C44 C 0.3565(3) 0.5446(3) 0.2554(2) 0.0295(8) Uani 1 1 d .
H44 H 0.3556 0.6230 0.2425 0.035 Uiso 1 1 calc R
C45 C 0.4387(3) 0.6369(3) 0.0527(2) 0.0196(7) Uani 1 1 d .
C46 C 0.2428(3) 0.8355(3) -0.0023(2) 0.0207(7) Uani 1 1 d .
H46 H 0.1634 0.9022 -0.0245 0.025 Uiso 1 1 calc R
C47 C 0.3360(3) 0.8498(3) 0.0253(2) 0.0177(6) Uani 1 1 d .
C48 C 0.3240(3) 0.9764(3) 0.0212(2) 0.0189(6) Uani 1 1 d .
C49 C 0.4379(3) 1.0870(3) 0.0355(2) 0.0217(7) Uani 1 1 d .
H49 H 0.3793 1.1557 -0.0134 0.026 Uiso 1 1 calc R
C50 C 0.3986(3) 1.1308(3) 0.1215(2) 0.0236(7) Uani 1 1 d .
H50A H 0.4042 1.2081 0.1145 0.028 Uiso 1 1 calc R
H50B H 0.3117 1.1536 0.1288 0.028 Uiso 1 1 calc R
C51 C 0.4736(3) 1.0337(3) 0.2058(2) 0.0275(8) Uani 1 1 d .
C52 C 0.4197(4) 0.9738(4) 0.2686(3) 0.0380(9) Uani 1 1 d .
H52 H 0.3381 0.9934 0.2578 0.046 Uiso 1 1 calc R
C53 C 0.4863(4) 0.8848(4) 0.3475(3) 0.0477(11) Uani 1 1 d .
H53 H 0.4498 0.8441 0.3881 0.057 Uiso 1 1 calc R
C54 C 0.6057(4) 0.8571(4) 0.3654(3) 0.0464(11) Uani 1 1 d .
H54 H 0.6493 0.7991 0.4186 0.056 Uiso 1 1 calc R
C55 C 0.6614(4) 0.9159(4) 0.3039(3) 0.0383(9) Uani 1 1 d .
H55 H 0.7427 0.8965 0.3155 0.046 Uiso 1 1 calc R
C56 C 0.5957(3) 1.0033(3) 0.2255(3) 0.0294(8) Uani 1 1 d .
H56 H 0.6333 1.0428 0.1850 0.035 Uiso 1 1 calc R
C57 C 0.5674(3) 1.0634(3) 0.0122(2) 0.0185(6) Uani 1 1 d .
C58 C 0.7531(3) 1.0857(3) -0.0195(2) 0.0225(7) Uani 1 1 d .
H58 H 0.8158 1.1077 -0.0318 0.027 Uiso 1 1 calc R
C59 C 0.7692(3) 0.9639(3) -0.0055(2) 0.0179(6) Uani 1 1 d .
C60 C 0.8910(3) 0.8506(3) -0.0072(2) 0.0191(7) Uani 1 1 d .
C61 C 1.0046(3) 0.6155(3) 0.0227(2) 0.0180(6) Uani 1 1 d .
H61 H 1.0652 0.6235 -0.0195 0.022 Uiso 1 1 calc R
C62 C 1.0597(3) 0.5740(3) 0.1199(2) 0.0233(7) Uani 1 1 d .
H62A H 1.1442 0.5025 0.1258 0.028 Uiso 1 1 calc R
H62B H 1.0631 0.6451 0.1322 0.028 Uiso 1 1 calc R
C63 C 0.9820(3) 0.5342(3) 0.1874(2) 0.0269(7) Uani 1 1 d .
C64 C 0.8684(3) 0.6250(4) 0.2097(2) 0.0317(8) Uani 1 1 d .
H64 H 0.8437 0.7121 0.1879 0.038 Uiso 1 1 calc R
C65 C 0.7909(4) 0.5878(4) 0.2641(3) 0.0394(10) Uani 1 1 d .
H65 H 0.7145 0.6499 0.2777 0.047 Uiso 1 1 calc R
C66 C 0.8278(4) 0.4583(4) 0.2980(3) 0.0409(10) Uani 1 1 d .
H66 H 0.7762 0.4329 0.3341 0.049 Uiso 1 1 calc R
C67 C 0.9414(4) 0.3673(4) 0.2777(3) 0.0377(9) Uani 1 1 d .
H67 H 0.9669 0.2802 0.3009 0.045 Uiso 1 1 calc R
C68 C 1.0178(4) 0.4040(4) 0.2233(3) 0.0332(8) Uani 1 1 d .
H68 H 1.0942 0.3413 0.2103 0.040 Uiso 1 1 calc R
C69 C 0.9764(3) 0.5162(3) 0.0091(2) 0.0175(6) Uani 1 1 d .
C70 C 0.9855(3) 0.3156(3) 0.0085(2) 0.0224(7) Uani 1 1 d .
H70 H 1.0032 0.2334 0.0082 0.027 Uiso 1 1 calc R
C71 C 0.8713(3) 0.4126(3) 0.0161(2) 0.0188(7) Uani 1 1 d .
C72 C 0.7574(3) 0.3996(3) 0.0315(2) 0.0206(7) Uani 1 1 d .
C73 C 0.9201(3) 0.6114(4) 0.5808(3) 0.0362(9) Uani 1 1 d .
C74 C 0.9253(4) 0.5769(4) 0.5016(3) 0.0444(11) Uani 1 1 d .
H74 H 0.9057 0.5135 0.5011 0.053 Uiso 1 1 calc R
C75 C 0.9593(4) 0.6357(4) 0.4242(3) 0.0463(11) Uani 1 1 d .
H75 H 0.9626 0.6111 0.3723 0.056 Uiso 1 1 calc R
C76 C 0.9882(4) 0.7306(4) 0.4232(3) 0.0382(9) Uani 1 1 d .
H76 H 1.0100 0.7706 0.3708 0.046 Uiso 1 1 calc R
C77 C 0.9846(4) 0.7648(4) 0.4998(3) 0.0441(10) Uani 1 1 d .
H77 H 1.0059 0.8271 0.4999 0.053 Uiso 1 1 calc R
C78 C 0.9491(4) 0.7071(4) 0.5778(3) 0.0404(9) Uani 1 1 d .
H78 H 0.9447 0.7335 0.6290 0.049 Uiso 1 1 calc R
C79 C 0.8821(5) 0.5503(5) 0.6633(3) 0.0635(15) Uani 1 1 d .
H79A H 0.9498 0.5053 0.7081 0.095 Uiso 1 1 calc R
H79B H 0.8609 0.4906 0.6515 0.095 Uiso 1 1 calc R
H79C H 0.8110 0.6154 0.6841 0.095 Uiso 1 1 calc R
C80 C 0.9281(4) 0.0530(4) 0.3017(3) 0.0357(9) Uani 1 1 d .
C81 C 1.0491(4) -0.0113(4) 0.3396(3) 0.0426(10) Uani 1 1 d .
H81 H 1.0631 -0.0048 0.3952 0.051 Uiso 1 1 calc R
C82 C 1.1484(4) -0.0844(5) 0.2960(4) 0.0621(15) Uani 1 1 d .
H82 H 1.2285 -0.1284 0.3231 0.074 Uiso 1 1 calc R
C83 C 1.1312(5) -0.0934(5) 0.2132(3) 0.0622(15) Uani 1 1 d .
H83 H 1.1988 -0.1431 0.1841 0.075 Uiso 1 1 calc R
C84 C 1.0113(5) -0.0274(5) 0.1734(3) 0.0568(13) Uani 1 1 d .
H84 H 0.9987 -0.0324 0.1169 0.068 Uiso 1 1 calc R
C85 C 0.9114(4) 0.0450(4) 0.2163(3) 0.0444(10) Uani 1 1 d .
H85 H 0.8318 0.0894 0.1884 0.053 Uiso 1 1 calc R
C86 C 0.8196(5) 0.1281(5) 0.3509(4) 0.0629(14) Uani 1 1 d .
H86A H 0.8312 0.0810 0.4125 0.094 Uiso 1 1 calc R
H86B H 0.7442 0.1418 0.3252 0.094 Uiso 1 1 calc R
H86C H 0.8137 0.2098 0.3465 0.094 Uiso 1 1 calc R

loop_
_atom_site_aniso_label
_atom_site_aniso_U_11
_atom_site_aniso_U_22
_atom_site_aniso_U_33
_atom_site_aniso_U_23
_atom_site_aniso_U_13
_atom_site_aniso_U_12
S1 0.0130(3) 0.0140(4) 0.0398(5) -0.0105(4) 0.0021(3) -0.0051(3)
S2 0.0168(3) 0.0161(4) 0.0329(5) -0.0087(3) 0.0031(3) -0.0108(3)
S3 0.0105(3) 0.0210(4) 0.0413(5) -0.0125(4) -0.0005(3) -0.0081(3)
S4 0.0171(4) 0.0220(4) 0.0357(5) -0.0091(4) -0.0019(3) -0.0127(3)
S5 0.0213(4) 0.0127(4) 0.0435(6) -0.0074(4) 0.0018(4) -0.0098(3)
S6 0.0124(3) 0.0161(4) 0.0379(5) -0.0109(4) 0.0029(3) -0.0055(3)
O1 0.0133(10) 0.0223(12) 0.0479(16) -0.0151(11) 0.0023(10) -0.0104(9)
O2 0.0170(11) 0.0157(11) 0.0398(15) -0.0083(10) -0.0005(10) -0.0069(9)
O3 0.0215(11) 0.0170(11) 0.0441(16) -0.0133(11) -0.0021(10) -0.0116(9)
O4 0.0154(11) 0.0177(11) 0.0496(16) -0.0122(11) 0.0018(10) -0.0064(9)
O5 0.0182(11) 0.0234(12) 0.0446(16) -0.0106(11) 0.0021(10) -0.0156(10)
O6 0.0201(11) 0.0175(11) 0.0505(17) -0.0138(11) 0.0005(11) -0.0110(9)
N1 0.0153(12) 0.0117(12) 0.0339(17) -0.0088(12) -0.0016(11) -0.0080(10)
N2 0.0137(12) 0.0135(12) 0.0310(16) -0.0079(12) -0.0008(11) -0.0073(10)
N3 0.0132(12) 0.0141(12) 0.0351(17) -0.0083(12) 0.0006(11) -0.0087(10)
N4 0.0125(11) 0.0145(12) 0.0250(15) -0.0076(11) 0.0005(10) -0.0070(10)
N5 0.0106(12) 0.0145(13) 0.0431(19) -0.0116(13) 0.0051(11) -0.0058(10)
N6 0.0163(12) 0.0163(13) 0.0287(16) -0.0091(12) 0.0034(11) -0.0098(11)
N7 0.0156(12) 0.0121(12) 0.0492(19) -0.0116(13) 0.0036(12) -0.0100(10)
N8 0.0132(12) 0.0171(12) 0.0303(16) -0.0106(12) 0.0032(11) -0.0080(10)
N9 0.0121(12) 0.0123(12) 0.0394(18) -0.0075(12) -0.0007(11) -0.0051(10)
N10 0.0180(13) 0.0193(13) 0.0251(16) -0.0071(12) 0.0002(11) -0.0125(11)
N11 0.0129(11) 0.0130(12) 0.0301(16) -0.0056(11) 0.0006(10) -0.0082(10)
N12 0.0165(12) 0.0150(12) 0.0260(16) -0.0060(11) -0.0013(11) -0.0088(10)
C1 0.0176(14) 0.0173(15) 0.0279(19) -0.0109(14) 0.0030(13) -0.0100(13)
C2 0.0178(15) 0.0160(15) 0.036(2) -0.0062(14) -0.0008(13) -0.0094(12)
C3 0.0280(17) 0.0160(15) 0.035(2) -0.0025(15) -0.0006(15) -0.0116(14)
C4 0.033(2) 0.044(2) 0.030(2) -0.0055(18) 0.0001(16) -0.0234(18)
C5 0.044(2) 0.065(3) 0.036(3) -0.018(2) 0.0137(19) -0.029(2)
C6 0.066(3) 0.058(3) 0.032(3) -0.016(2) 0.003(2) -0.033(3)
C7 0.049(2) 0.045(2) 0.047(3) -0.017(2) -0.007(2) -0.025(2)
C8 0.0262(18) 0.0292(19) 0.040(2) -0.0105(17) -0.0046(16) -0.0122(15)
C9 0.0097(13) 0.0176(15) 0.0218(18) -0.0059(13) -0.0013(12) -0.0028(11)
C10 0.0165(14) 0.0196(15) 0.031(2) -0.0105(14) 0.0029(13) -0.0122(13)
C11 0.0138(14) 0.0195(15) 0.0275(19) -0.0076(14) 0.0007(12) -0.0099(12)
C12 0.0146(14) 0.0195(15) 0.0312(19) -0.0102(14) 0.0023(12) -0.0104(12)
C13 0.0139(13) 0.0141(14) 0.033(2) -0.0103(14) 0.0015(12) -0.0085(12)
C14 0.0151(14) 0.0222(16) 0.039(2) -0.0123(15) -0.0029(13) -0.0091(13)
C15 0.0267(17) 0.038(2) 0.026(2) -0.0102(16) -0.0032(14) -0.0185(16)
C16 0.062(3) 0.048(3) 0.031(2) -0.001(2) -0.003(2) -0.036(2)
C17 0.093(4) 0.084(4) 0.046(3) -0.011(3) 0.012(3) -0.061(4)
C18 0.076(4) 0.128(6) 0.042(3) -0.019(4) 0.021(3) -0.070(4)
C19 0.034(2) 0.101(4) 0.043(3) -0.033(3) 0.008(2) -0.022(3)
C20 0.030(2) 0.055(3) 0.031(2) -0.016(2) 0.0025(16) -0.0177(19)
C21 0.0172(14) 0.0160(15) 0.0264(19) -0.0084(14) 0.0018(13) -0.0099(12)
C22 0.0124(14) 0.0153(14) 0.0268(18) -0.0066(13) 0.0013(12) -0.0048(12)
C23 0.0155(14) 0.0145(14) 0.0275(19) -0.0095(13) 0.0005(12) -0.0085(12)
C24 0.0148(14) 0.0153(14) 0.0256(18) -0.0117(13) 0.0011(12) -0.0080(12)
C25 0.0109(13) 0.0198(15) 0.035(2) -0.0122(14) 0.0035(12) -0.0090(12)
C26 0.0190(15) 0.0259(17) 0.037(2) -0.0175(16) 0.0033(14) -0.0115(13)
C27 0.0237(16) 0.0280(17) 0.0246(19) -0.0108(15) 0.0002(13) -0.0146(14)
C28 0.0265(17) 0.0261(17) 0.027(2) -0.0073(15) -0.0008(14) -0.0153(15)
C29 0.0233(17) 0.042(2) 0.030(2) -0.0111(17) 0.0013(14) -0.0183(16)
C30 0.0308(19) 0.046(2) 0.025(2) -0.0052(17) 0.0005(15) -0.0256(18)
C31 0.044(2) 0.032(2) 0.037(2) -0.0010(18) 0.0008(18) -0.0257(18)
C32 0.0292(19) 0.0294(19) 0.045(2) -0.0100(18) 0.0028(17) -0.0163(16)
C33 0.0126(13) 0.0158(14) 0.0257(18) -0.0034(13) -0.0017(12) -0.0083(12)
C34 0.0175(15) 0.0203(16) 0.035(2) -0.0094(15) -0.0009(13) -0.0110(13)
C35 0.0178(14) 0.0172(15) 0.0263(18) -0.0079(13) 0.0013(12) -0.0123(12)
C36 0.0153(14) 0.0143(14) 0.0243(18) -0.0035(13) -0.0013(12) -0.0085(12)
C37 0.0156(14) 0.0182(15) 0.044(2) -0.0138(15) 0.0043(13) -0.0116(12)
C38 0.0150(15) 0.0199(16) 0.045(2) -0.0091(16) -0.0025(14) -0.0077(13)
C39 0.0249(16) 0.0219(16) 0.031(2) -0.0079(15) -0.0032(14) -0.0128(14)
C40 0.0344(19) 0.0284(19) 0.038(2) -0.0098(17) 0.0057(16) -0.0198(16)
C41 0.048(2) 0.036(2) 0.044(3) -0.0131(19) 0.0059(19) -0.0295(19)
C42 0.034(2) 0.063(3) 0.033(2) -0.017(2) 0.0067(16) -0.034(2)
C43 0.0256(18) 0.047(2) 0.034(2) -0.0162(19) 0.0007(16) -0.0130(17)
C44 0.0299(18) 0.0269(18) 0.033(2) -0.0087(16) -0.0046(15) -0.0138(15)
C45 0.0112(13) 0.0187(15) 0.031(2) -0.0083(14) 0.0010(12) -0.0082(12)
C46 0.0145(14) 0.0172(15) 0.0294(19) -0.0036(14) -0.0016(12) -0.0080(12)
C47 0.0133(13) 0.0163(14) 0.0246(18) -0.0056(13) 0.0015(12) -0.0080(12)
C48 0.0128(14) 0.0165(14) 0.0278(19) -0.0084(13) 0.0039(12) -0.0066(12)
C49 0.0149(14) 0.0158(15) 0.036(2) -0.0071(14) -0.0005(13) -0.0080(12)
C50 0.0173(14) 0.0161(15) 0.039(2) -0.0112(15) 0.0021(13) -0.0078(12)
C51 0.0257(17) 0.0239(17) 0.037(2) -0.0151(16) 0.0034(15) -0.0117(14)
C52 0.036(2) 0.040(2) 0.042(3) -0.0134(19) 0.0094(18) -0.0209(18)
C53 0.058(3) 0.047(3) 0.037(3) -0.007(2) 0.008(2) -0.027(2)
C54 0.049(3) 0.038(2) 0.036(3) -0.0067(19) -0.008(2) -0.009(2)
C55 0.038(2) 0.032(2) 0.038(2) -0.0120(18) -0.0101(18) -0.0094(17)
C56 0.0283(18) 0.0221(17) 0.039(2) -0.0116(16) -0.0025(15) -0.0107(14)
C57 0.0183(14) 0.0185(15) 0.0262(19) -0.0083(14) 0.0004(12) -0.0132(13)
C58 0.0179(15) 0.0211(16) 0.031(2) -0.0079(15) 0.0023(13) -0.0113(13)
C59 0.0191(15) 0.0169(15) 0.0246(18) -0.0089(13) 0.0014(12) -0.0123(13)
C60 0.0184(15) 0.0207(16) 0.0266(19) -0.0092(14) 0.0016(13) -0.0145(13)
C61 0.0114(13) 0.0141(14) 0.0298(19) -0.0062(13) 0.0001(12) -0.0068(11)
C62 0.0194(15) 0.0218(16) 0.032(2) -0.0064(15) -0.0051(13) -0.0118(13)
C63 0.0305(18) 0.0334(19) 0.025(2) -0.0074(16) -0.0055(14) -0.0211(16)
C64 0.036(2) 0.039(2) 0.033(2) -0.0182(18) 0.0070(16) -0.0243(18)
C65 0.040(2) 0.052(3) 0.040(2) -0.026(2) 0.0132(18) -0.027(2)
C66 0.056(3) 0.059(3) 0.029(2) -0.015(2) 0.0127(19) -0.044(2)
C67 0.054(3) 0.041(2) 0.027(2) -0.0011(18) -0.0032(18) -0.034(2)
C68 0.0333(19) 0.037(2) 0.032(2) -0.0060(17) -0.0039(15) -0.0201(17)
C69 0.0135(13) 0.0165(15) 0.0251(18) -0.0082(13) 0.0011(12) -0.0079(12)
C70 0.0178(15) 0.0184(15) 0.033(2) -0.0088(15) -0.0013(13) -0.0090(13)
C71 0.0157(14) 0.0156(15) 0.0258(18) -0.0071(14) -0.0035(12) -0.0068(12)
C72 0.0159(14) 0.0146(15) 0.033(2) -0.0064(14) -0.0012(13) -0.0083(12)
C73 0.0270(18) 0.035(2) 0.041(2) -0.0008(18) -0.0055(16) -0.0145(16)
C74 0.032(2) 0.041(2) 0.067(3) -0.016(2) 0.001(2) -0.0213(18)
C75 0.042(2) 0.057(3) 0.049(3) -0.029(2) 0.000(2) -0.022(2)
C76 0.039(2) 0.039(2) 0.039(2) -0.0121(19) 0.0066(17) -0.0203(18)
C77 0.051(3) 0.044(2) 0.047(3) -0.017(2) 0.008(2) -0.028(2)
C78 0.047(2) 0.038(2) 0.039(2) -0.0130(19) 0.0040(19) -0.0213(19)
C79 0.053(3) 0.079(4) 0.063(3) 0.007(3) -0.009(2) -0.048(3)
C80 0.047(2) 0.036(2) 0.031(2) -0.0066(18) 0.0043(18) -0.0265(19)
C81 0.048(2) 0.054(3) 0.035(2) 0.001(2) -0.0048(19) -0.038(2)
C82 0.034(2) 0.066(3) 0.061(4) 0.021(3) -0.001(2) -0.024(2)
C83 0.057(3) 0.061(3) 0.041(3) 0.000(2) 0.019(2) -0.018(3)
C84 0.070(3) 0.059(3) 0.039(3) -0.016(2) 0.009(2) -0.029(3)
C85 0.053(3) 0.046(2) 0.037(3) -0.003(2) -0.009(2) -0.029(2)
C86 0.070(3) 0.048(3) 0.067(4) -0.015(3) 0.017(3) -0.027(3)

loop_
_atom_type_symbol
_atom_type_description
_atom_type_scat_dispersion_real
_atom_type_scat_dispersion_imag
_atom_type_scat_source
C C 0.0033 0.0016 'International Tables Vol C Tables 4.2.6.8 and 6.1.1.4'
H H 0.0000 0.0000 'International Tables Vol C Tables 4.2.6.8 and 6.1.1.4'
N N 0.0061 0.0033 'International Tables Vol C Tables 4.2.6.8 and 6.1.1.4'
O O 0.0106 0.0060 'International Tables Vol C Tables 4.2.6.8 and 6.1.1.4'
S S 0.1246 0.1234 'International Tables Vol C Tables 4.2.6.8 and 6.1.1.4'

loop_
_geom_angle_atom_site_label_1
_geom_angle_atom_site_label_2
_geom_angle_atom_site_label_3
_geom_angle
C10 S1 C9 89.81(15)
C22 S2 C21 90.05(14)
C34 S3 C33 89.67(15)
C46 S4 C45 90.21(15)
C58 S5 C57 89.79(15)
C70 S6 C69 89.67(15)
C36 N1 C1 121.6(2)
C9 N2 C11 109.8(2)
C12 N3 C13 120.7(2)
C21 N4 C23 110.4(2)
C24 N5 C25 123.1(2)
C33 N6 C35 110.2(2)
C72 N7 C37 122.7(2)
C45 N8 C47 110.4(2)
C48 N9 C49 121.5(3)
C57 N10 C59 110.5(3)
C60 N11 C61 121.3(2)
C69 N12 C71 110.3(2)
N1 C1 C9 108.8(2)
N1 C1 C2 111.9(2)
C9 C1 C2 111.6(3)
C3 C2 C1 114.3(3)
C4 C3 C8 116.8(3)
C4 C3 C2 120.5(3)
C8 C3 C2 122.7(3)
C5 C4 C3 121.9(4)
C4 C5 C6 119.8(4)
C7 C6 C5 119.5(4)
C8 C7 C6 120.3(4)
C7 C8 C3 121.6(4)
N2 C9 C1 123.9(3)
N2 C9 S1 114.2(2)
C1 C9 S1 121.8(2)
C11 C10 S1 110.4(2)
C10 C11 N2 115.7(3)
C10 C11 C12 123.5(3)
N2 C11 C12 120.7(3)
O1 C12 N3 123.3(3)
O1 C12 C11 120.9(3)
N3 C12 C11 115.7(2)
N3 C13 C21 107.7(2)
N3 C13 C14 112.0(3)
C21 C13 C14 110.0(2)
C15 C14 C13 112.4(2)
C16 C15 C20 119.3(4)
C16 C15 C14 120.1(3)
C20 C15 C14 120.6(3)
C17 C16 C15 120.8(5)
C16 C17 C18 119.7(5)
C17 C18 C19 120.6(4)
C20 C19 C18 118.2(5)
C15 C20 C19 121.1(4)
N4 C21 C13 122.7(3)
N4 C21 S2 114.4(2)
C13 C21 S2 122.0(2)
C23 C22 S2 109.1(2)
C22 C23 N4 116.1(2)
C22 C23 C24 124.7(3)
N4 C23 C24 119.0(2)
O2 C24 N5 124.3(3)
O2 C24 C23 122.6(3)
N5 C24 C23 113.1(2)
N5 C25 C33 107.6(2)
N5 C25 C26 109.3(3)
C33 C25 C26 111.2(3)
C27 C26 C25 115.2(3)
C32 C27 C28 117.8(3)
C32 C27 C26 121.9(3)
C28 C27 C26 120.3(3)
C27 C28 C29 121.0(3)
C30 C29 C28 120.6(3)
C29 C30 C31 119.0(3)
C30 C31 C32 120.3(3)
C27 C32 C31 121.3(3)
N6 C33 C25 121.9(3)
N6 C33 S3 114.8(2)
C25 C33 S3 123.2(2)
C35 C34 S3 109.3(2)
C34 C35 N6 116.0(3)
C34 C35 C36 123.4(3)
N6 C35 C36 120.6(2)
O3 C36 N1 122.7(3)
O3 C36 C35 123.3(3)
N1 C36 C35 113.9(3)
N7 C37 C45 108.3(2)
N7 C37 C38 108.6(3)
C45 C37 C38 112.0(3)
C39 C38 C37 114.7(3)
C40 C39 C44 117.4(3)
C40 C39 C38 121.1(3)
C44 C39 C38 121.4(3)
C39 C40 C41 121.6(3)
C42 C41 C40 119.7(3)
C43 C42 C41 120.0(3)
C42 C43 C44 119.7(3)
C39 C44 C43 121.6(3)
N8 C45 C37 121.5(3)
N8 C45 S4 114.2(2)
C37 C45 S4 124.2(2)
C47 C46 S4 109.3(2)
C46 C47 N8 115.9(3)
C46 C47 C48 123.7(3)
N8 C47 C48 120.4(3)
O4 C48 N9 122.9(3)
O4 C48 C47 122.6(3)
N9 C48 C47 114.5(3)
N9 C49 C57 108.6(2)
N9 C49 C50 111.8(3)
C57 C49 C50 112.8(3)
C51 C50 C49 115.7(3)
C52 C51 C56 117.7(4)
C52 C51 C50 119.7(3)
C56 C51 C50 122.6(3)
C53 C52 C51 120.9(4)
C54 C53 C52 120.2(4)
C53 C54 C55 119.9(4)
C56 C55 C54 119.8(4)
C55 C56 C51 121.4(4)
N10 C57 C49 125.2(3)
N10 C57 S5 115.1(2)
C49 C57 S5 119.6(2)
C59 C58 S5 109.1(2)
C58 C59 N10 115.6(3)
C58 C59 C60 123.2(3)
N10 C59 C60 121.2(3)
O5 C60 N11 122.7(3)
O5 C60 C59 121.9(3)
N11 C60 C59 115.3(2)
N11 C61 C69 108.6(2)
N11 C61 C62 110.0(3)
C69 C61 C62 109.4(3)
C63 C62 C61 111.7(2)
C64 C63 C68 118.0(3)
C64 C63 C62 121.3(3)
C68 C63 C62 120.5(3)
C63 C64 C65 121.1(4)
C66 C65 C64 119.9(4)
C67 C66 C65 119.5(3)
C66 C67 C68 120.7(4)
C67 C68 C63 120.9(4)
N12 C69 C61 122.9(3)
N12 C69 S6 114.4(2)
C61 C69 S6 121.9(2)
C71 C70 S6 109.5(2)
C70 C71 N12 116.1(3)
C70 C71 C72 124.2(3)
N12 C71 C72 119.4(3)
O6 C72 N7 123.8(3)
O6 C72 C71 122.6(3)
N7 C72 C71 113.5(3)
C78 C73 C74 117.3(4)
C78 C73 C79 121.5(4)
C74 C73 C79 121.2(4)
C75 C74 C73 121.0(4)
C74 C75 C76 120.6(4)
C77 C76 C75 119.3(4)
C76 C77 C78 120.4(4)
C73 C78 C77 121.4(4)
C81 C80 C85 117.8(4)
C81 C80 C86 120.8(4)
C85 C80 C86 121.4(4)
C82 C81 C80 120.8(4)
C83 C82 C81 121.0(4)
C82 C83 C84 119.0(5)
C85 C84 C83 120.7(5)
C84 C85 C80 120.6(4)

loop_
_geom_bond_atom_site_label_1
_geom_bond_atom_site_label_2
_geom_bond_distance
S1 C10 1.715(3)
S1 C9 1.736(3)
S2 C22 1.713(3)
S2 C21 1.733(3)
S3 C34 1.712(3)
S3 C33 1.733(3)
S4 C46 1.717(3)
S4 C45 1.729(3)
S5 C58 1.712(3)
S5 C57 1.740(3)
S6 C70 1.721(3)
S6 C69 1.729(3)
O1 C12 1.228(3)
O2 C24 1.230(4)
O3 C36 1.226(4)
O4 C48 1.216(4)
O5 C60 1.240(3)
O6 C72 1.231(4)
N1 C36 1.358(4)
N1 C1 1.444(4)
N2 C9 1.323(4)
N2 C11 1.403(3)
N3 C12 1.352(4)
N3 C13 1.460(4)
N4 C21 1.301(3)
N4 C23 1.385(4)
N5 C24 1.353(4)
N5 C25 1.450(3)
N6 C33 1.300(4)
N6 C35 1.380(4)
N7 C72 1.342(4)
N7 C37 1.455(4)
N8 C45 1.311(4)
N8 C47 1.389(4)
N9 C48 1.358(4)
N9 C49 1.450(4)
N10 C57 1.284(4)
N10 C59 1.394(4)
N11 C60 1.356(4)
N11 C61 1.453(4)
N12 C69 1.306(4)
N12 C71 1.384(4)
C1 C9 1.496(4)
C1 C2 1.557(5)
C2 C3 1.496(5)
C3 C4 1.390(5)
C3 C8 1.407(5)
C4 C5 1.378(6)
C5 C6 1.384(6)
C6 C7 1.383(6)
C7 C8 1.363(6)
C10 C11 1.348(4)
C11 C12 1.484(4)
C13 C21 1.499(4)
C13 C14 1.554(5)
C14 C15 1.510(5)
C15 C16 1.378(5)
C15 C20 1.384(5)
C16 C17 1.375(6)
C17 C18 1.377(8)
C18 C19 1.402(8)
C19 C20 1.386(6)
C22 C23 1.365(4)
C23 C24 1.491(4)
C25 C33 1.507(4)
C25 C26 1.540(5)
C26 C27 1.515(4)
C27 C32 1.383(5)
C27 C28 1.387(5)
C28 C29 1.395(4)
C29 C30 1.375(5)
C30 C31 1.381(5)
C31 C32 1.394(5)
C34 C35 1.367(4)
C35 C36 1.475(4)
C37 C45 1.489(4)
C37 C38 1.549(5)
C38 C39 1.505(4)
C39 C40 1.389(5)
C39 C44 1.388(5)
C40 C41 1.395(5)
C41 C42 1.377(6)
C42 C43 1.380(5)
C43 C44 1.393(5)
C46 C47 1.363(4)
C47 C48 1.483(4)
C49 C57 1.509(4)
C49 C50 1.536(5)
C50 C51 1.508(5)
C51 C52 1.393(5)
C51 C56 1.400(5)
C52 C53 1.394(6)
C53 C54 1.372(6)
C54 C55 1.390(6)
C55 C56 1.380(5)
C58 C59 1.375(4)
C59 C60 1.471(4)
C61 C69 1.500(4)
C61 C62 1.558(5)
C62 C63 1.514(4)
C63 C64 1.389(5)
C63 C68 1.398(5)
C64 C65 1.393(5)
C65 C66 1.385(6)
C66 C67 1.378(6)
C67 C68 1.379(5)
C70 C71 1.351(4)
C71 C72 1.486(4)
C73 C78 1.385(5)
C73 C74 1.398(6)
C73 C79 1.475(6)
C74 C75 1.381(6)
C75 C76 1.382(6)
C76 C77 1.361(6)
C77 C78 1.391(6)
C80 C81 1.389(6)
C80 C85 1.401(6)
C80 C86 1.496(6)
C81 C82 1.375(7)
C82 C83 1.367(7)
C83 C84 1.387(7)
C84 C85 1.368(6)
